data_7037564
loop_
_publ_author_name
'McQueen, Caitlin M. A.'
'Hill, Anthony F.'
'Ma, Chenxi'
'Ward, Jas S.'

_publ_section_title
;
 Ruthenium and osmium complexes of dihydroperimidine-based N-heterocyclic
 carbene pincer ligands.
;
_journal_issue 47
_journal_name_full 'Dalton transactions (Cambridge, England : 2003)'
_journal_page_first 20376
_journal_page_last 20385
_journal_paper_doi 10.1039/c5dt03728j
_journal_volume 44
_journal_year 2015
_chemical_compound_source local
_chemical_formula_moiety 'C41 H62 Cl2 N2 O1 P2 Ru1'
_chemical_formula_sum 'C41 H62 Cl2 N2 O P2 Ru'
_chemical_formula_weight 832.88
_space_group_IT_number 15
_symmetry_cell_setting monoclinic
_symmetry_space_group_name_Hall '-C 2yc'
_symmetry_space_group_name_H-M 'C 1 2/c 1'
_atom_sites_solution_hydrogens difmap
_atom_sites_solution_primary direct
_audit_update_record
;
2014-05-13 deposited with the CCDC.
2015-10-14 downloaded from the CCDC.
;
_cell_angle_alpha 90
_cell_angle_beta 90.5012(5)
_cell_angle_gamma 90
_cell_formula_units_Z 8
_cell_length_a 24.8338(2)
_cell_length_b 15.24170(10)
_cell_length_c 23.7802(2)
_cell_measurement_reflns_used 131544
_cell_measurement_temperature 200
_cell_measurement_theta_max 27
_cell_measurement_theta_min 2.55
_cell_volume 9000.68(12)
_computing_cell_refinement 'DENZO/SCALEPACK (Otwinowski & Minor, 1997)'
_computing_data_collection 'COLLECT (Nonius, 2001).'
_computing_data_reduction 'DENZO/SCALEPACK (Otwinowski & Minor, 1997)'
_computing_molecular_graphics 'ORTEP-3 for Windows v. 2.01'
_computing_publication_material 'CRYSTALS (Betteridge et al., 2003)'
_computing_structure_refinement 'CRYSTALS (Betteridge et al., 2003)'
_computing_structure_solution 'SIR92 (Altomare et al., 1994)'
_diffrn_ambient_temperature 200
_diffrn_measured_fraction_theta_full 0.996
_diffrn_measured_fraction_theta_max 0.996
_diffrn_measurement_device Area
_diffrn_measurement_device_type 'Nonius KappaCCD'
_diffrn_measurement_method \w
_diffrn_radiation_monochromator graphite
_diffrn_radiation_type 'Mo K\a'
_diffrn_radiation_wavelength 0.71073
_diffrn_reflns_av_R_equivalents 0.054
_diffrn_reflns_limit_h_max 32
_diffrn_reflns_limit_h_min -32
_diffrn_reflns_limit_k_max 19
_diffrn_reflns_limit_k_min 0
_diffrn_reflns_limit_l_max 30
_diffrn_reflns_limit_l_min 0
_diffrn_reflns_number 10316
_diffrn_reflns_theta_full 27.523
_diffrn_reflns_theta_max 27.523
_diffrn_reflns_theta_min 2.673
_diffrn_standards_number 0
_exptl_absorpt_coefficient_mu 0.569
_exptl_absorpt_correction_T_max 0.921
_exptl_absorpt_correction_T_min 0.863
_exptl_absorpt_correction_type integration
_exptl_absorpt_process_details
;
Gaussian integration (Coppens, 1970)
;
_exptl_crystal_colour orange
_exptl_crystal_density_diffrn 1.229
_exptl_crystal_density_method 'not measured'
_exptl_crystal_description block
_exptl_crystal_F_000 3504
_exptl_crystal_size_max 0.260
_exptl_crystal_size_mid 0.190
_exptl_crystal_size_min 0.170
_platon_squeeze_details
;
;
_refine_diff_density_max 0.37
_refine_diff_density_min -0.63
_refine_ls_extinction_method None
_refine_ls_goodness_of_fit_ref 0.9111
_refine_ls_hydrogen_treatment constr
_refine_ls_matrix_type full
_refine_ls_number_parameters 497
_refine_ls_number_reflns 10314
_refine_ls_number_restraints 0
_refine_ls_R_factor_all 0.0426
_refine_ls_R_factor_gt 0.0340
_refine_ls_shift/su_max 0.0042555
_refine_ls_shift/su_mean 0.0000440
_refine_ls_structure_factor_coef Fsqd
_refine_ls_weighting_details
;
 Method, part 1, Chebychev polynomial, (Watkin, 1994, Prince, 1982) 
 [weight] = 1.0/[A~0~*T~0~(x)+A~1~*T~1~(x) ... +A~n-1~]*T~n-1~(x)] 
 where A~i~ are the Chebychev coefficients listed below and x= Fcalc/Fmax 
 Method = Robust Weighting (Prince, 1982) 
 W = [weight] * [1-(deltaF/6*sigmaF)^2^]^2^ 
 A~i~ are: 
 33.7 54.9 32.8 13.6 3.09 
;
_refine_ls_weighting_scheme calc
_refine_ls_wR_factor_all 0.0910
_refine_ls_wR_factor_gt 0.0838
_refine_ls_wR_factor_ref 0.0910
_reflns_limit_h_max 32
_reflns_limit_h_min -32
_reflns_limit_k_max 19
_reflns_limit_k_min 0
_reflns_limit_l_max 30
_reflns_limit_l_min 0
_reflns_number_gt 8765
_reflns_number_total 10316
_reflns_threshold_expression I>2.0\s(I)
_oxford_diffrn_Wilson_B_factor 2.60
_oxford_diffrn_Wilson_scale 57.85
_oxford_refine_ls_r_factor_ref 0.0426
_oxford_refine_ls_scale 0.14526(4)
_oxford_reflns_number_all 10314
_oxford_reflns_threshold_expression_ref I>-10.0\s(I)
_cod_data_source_file c5dt03728j1.cif
_cod_data_source_block 1a
_cod_depositor_comments
;
The following automatic conversions were performed:

'_symmetry_cell_setting' value 'Monoclinic' changed to 'monoclinic'
according to
/usr/data/users/saulius/crontab/automatic-downloads/current/RSC/lib/dictionaries/cif_core.dic
dictionary named 'cif_core.dic' version 2.4.2 from 2011-04-26.

'_atom_sites_solution_primary' value 'Direct' changed to 'direct'
according to
/usr/data/users/saulius/crontab/automatic-downloads/current/RSC/lib/dictionaries/cif_core.dic
dictionary named 'cif_core.dic' version 2.4.2 from 2011-04-26.

Automatic conversion script
Id: cif_fix_values 4268 2015-11-12 08:31:59Z antanas 
;
_cod_original_sg_symbol_H-M 'C 1 2/c 1 '
_cod_original_formula_sum 'C41 H62 Cl2 N2 O1 P2 Ru1'
_cod_database_code 7037564
_audit_block_doi 10.5517/cc11zxb8

loop_
_symmetry_equiv_pos_as_xyz
x,y,z
-x,-y,-z
x+1/2,y+1/2,z
-x+1/2,-y+1/2,-z
-x,y,-z+1/2
x,-y,z+1/2
-x+1/2,y+1/2,-z+1/2
x+1/2,-y+1/2,z+1/2

loop_
_atom_site_label
_atom_site_type_symbol
_atom_site_fract_x
_atom_site_fract_y
_atom_site_fract_z
_atom_site_U_iso_or_equiv
_atom_site_occupancy
_atom_site_adp_type
_atom_site_refinement_flags_posn
_atom_site_refinement_flags_occupancy
Ru1 Ru 0.343876(6) 0.173701(10) 0.712317(6) 0.0298 1.0000 Uani . .
Cl1 Cl 0.42903(2) 0.21931(4) 0.67356(2) 0.0393 1.0000 Uani . .
Cl2 Cl 0.25480(2) 0.13240(4) 0.74543(2) 0.0391 1.0000 Uani . .
N1 N 0.41585(7) 0.06452(11) 0.78057(7) 0.0305 1.0000 Uani . .
N2 N 0.36154(7) -0.01611(11) 0.71973(7) 0.0304 1.0000 Uani . .
P1 P 0.37682(2) 0.22822(3) 0.79712(2) 0.0329 1.0000 Uani . .
P2 P 0.32251(2) 0.08568(4) 0.63592(2) 0.0326 1.0000 Uani . .
O1 O 0.30840(7) 0.30391(10) 0.68058(7) 0.0437 1.0000 Uani . .
C1 C 0.37595(8) 0.06554(13) 0.73994(8) 0.0295 1.0000 Uani . .
C2 C 0.44457(8) -0.01088(13) 0.79747(8) 0.0298 1.0000 Uani . .
C3 C 0.49100(8) -0.00642(14) 0.82997(8) 0.0341 1.0000 Uani . .
C4 C 0.51531(9) -0.08536(16) 0.84808(9) 0.0394 1.0000 Uani . .
C5 C 0.49415(10) -0.16542(16) 0.83501(10) 0.0434 1.0000 Uani . .
C6 C 0.44754(9) -0.17168(14) 0.80047(10) 0.0399 1.0000 Uani . .
C7 C 0.42453(11) -0.25273(16) 0.78363(13) 0.0528 1.0000 Uani . .
C8 C 0.38059(11) -0.25425(16) 0.74853(13) 0.0542 1.0000 Uani . .
C9 C 0.35796(9) -0.17618(14) 0.72686(11) 0.0424 1.0000 Uani . .
C10 C 0.37971(8) -0.09628(13) 0.74214(9) 0.0322 1.0000 Uani . .
C11 C 0.42376(8) -0.09268(13) 0.78050(9) 0.0316 1.0000 Uani . .
C21 C 0.43132(9) 0.14775(14) 0.80712(9) 0.0357 1.0000 Uani . .
C22 C 0.32158(9) -0.01983(14) 0.67377(9) 0.0345 1.0000 Uani . .
C31 C 0.41632(10) 0.33109(14) 0.80197(10) 0.0392 1.0000 Uani . .
C32 C 0.44761(11) 0.34382(16) 0.85719(11) 0.0458 1.0000 Uani . .
C33 C 0.48544(12) 0.42215(18) 0.85282(13) 0.0563 1.0000 Uani . .
C34 C 0.45516(13) 0.50581(17) 0.83747(15) 0.0617 1.0000 Uani . .
C35 C 0.42097(14) 0.49342(17) 0.78411(15) 0.0625 1.0000 Uani . .
C36 C 0.38410(12) 0.41359(16) 0.78818(13) 0.0526 1.0000 Uani . .
C41 C 0.33832(9) 0.22069(14) 0.86359(9) 0.0369 1.0000 Uani . .
C42 C 0.32536(10) 0.12463(15) 0.87759(9) 0.0410 1.0000 Uani . .
C43 C 0.29083(11) 0.11774(18) 0.93013(10) 0.0479 1.0000 Uani . .
C44 C 0.23911(11) 0.17077(18) 0.92388(11) 0.0509 1.0000 Uani . .
C45 C 0.25185(12) 0.26664(18) 0.91221(11) 0.0502 1.0000 Uani . .
C46 C 0.28654(11) 0.27589(15) 0.85984(10) 0.0441 1.0000 Uani . .
C51 C 0.37387(9) 0.07042(15) 0.58093(9) 0.0383 1.0000 Uani . .
C52 C 0.37191(10) -0.01500(18) 0.54650(10) 0.0469 1.0000 Uani . .
C53 C 0.41792(12) -0.0185(2) 0.50412(12) 0.0641 1.0000 Uani . .
C54 C 0.41783(14) 0.0610(3) 0.46618(12) 0.0754 1.0000 Uani . .
C55 C 0.42104(13) 0.1451(3) 0.50038(13) 0.0694 1.0000 Uani . .
C56 C 0.37527(12) 0.1512(2) 0.54227(11) 0.0552 1.0000 Uani . .
C71 C 0.26006(12) 0.34312(17) 0.70243(12) 0.0523 1.0000 Uani . .
C72 C 0.24483(15) 0.4144(2) 0.66145(16) 0.0726 1.0000 Uani . .
C73 C 0.29804(17) 0.4433(2) 0.63931(18) 0.0858 1.0000 Uani . .
C74 C 0.33131(13) 0.36049(19) 0.63842(13) 0.0584 1.0000 Uani . .
C610 C 0.2510(3) 0.0834(5) 0.6066(3) 0.0349 0.625(9) Uani . P
C611 C 0.2630(5) 0.0929(9) 0.5908(5) 0.0361 0.375(9) Uani . P
C620 C 0.23771(15) 0.0180(3) 0.56037(19) 0.0450 0.625(9) Uani . P
C621 C 0.2225(3) 0.0195(5) 0.6020(4) 0.0497 0.375(9) Uani . P
C630 C 0.1772(6) 0.0179(11) 0.5462(4) 0.0554 0.625(9) Uani . P
C631 C 0.1751(10) 0.0253(17) 0.5629(6) 0.0548 0.375(9) Uani . P
C640 C 0.1567(4) 0.1090(8) 0.5331(3) 0.0700 0.625(9) Uani . P
C641 C 0.1497(5) 0.1160(11) 0.5596(7) 0.0751 0.375(9) Uani . P
C650 C 0.1715(3) 0.1755(5) 0.5781(3) 0.0622 0.625(9) Uani . P
C651 C 0.1896(4) 0.1872(7) 0.5512(6) 0.0667 0.375(9) Uani . P
C660 C 0.2318(6) 0.1729(11) 0.5888(8) 0.0543 0.625(9) Uani . P
C661 C 0.2368(9) 0.1852(17) 0.5939(11) 0.0355 0.375(9) Uani . P
H31 H 0.5062 0.0487 0.8399 0.0410 1.0000 Uiso R .
H41 H 0.5474 -0.0826 0.8701 0.0472 1.0000 Uiso R .
H51 H 0.5107 -0.2172 0.8491 0.0521 1.0000 Uiso R .
H71 H 0.4397 -0.3062 0.7968 0.0633 1.0000 Uiso R .
H81 H 0.3650 -0.3090 0.7385 0.0651 1.0000 Uiso R .
H91 H 0.3279 -0.1786 0.7019 0.0509 1.0000 Uiso R .
H211 H 0.4374 0.1387 0.8462 0.0429 1.0000 Uiso R .
H212 H 0.4633 0.1692 0.7904 0.0429 1.0000 Uiso R .
H221 H 0.2868 -0.0297 0.6888 0.0414 1.0000 Uiso R .
H222 H 0.3304 -0.0661 0.6487 0.0414 1.0000 Uiso R .
H311 H 0.4429 0.3269 0.7736 0.0471 1.0000 Uiso R .
H321 H 0.4229 0.3537 0.8868 0.0550 1.0000 Uiso R .
H322 H 0.4681 0.2925 0.8650 0.0550 1.0000 Uiso R .
H331 H 0.5031 0.4304 0.8880 0.0676 1.0000 Uiso R .
H332 H 0.5114 0.4105 0.8247 0.0676 1.0000 Uiso R .
H341 H 0.4323 0.5214 0.8677 0.0740 1.0000 Uiso R .
H342 H 0.4804 0.5515 0.8314 0.0740 1.0000 Uiso R .
H351 H 0.3995 0.5443 0.7785 0.0749 1.0000 Uiso R .
H352 H 0.4443 0.4859 0.7530 0.0749 1.0000 Uiso R .
H361 H 0.3585 0.4233 0.8169 0.0631 1.0000 Uiso R .
H362 H 0.3659 0.4056 0.7532 0.0631 1.0000 Uiso R .
H411 H 0.3601 0.2437 0.8931 0.0443 1.0000 Uiso R .
H421 H 0.3581 0.0937 0.8838 0.0492 1.0000 Uiso R .
H422 H 0.3064 0.0991 0.8468 0.0492 1.0000 Uiso R .
H431 H 0.3108 0.1393 0.9615 0.0575 1.0000 Uiso R .
H432 H 0.2819 0.0579 0.9363 0.0575 1.0000 Uiso R .
H441 H 0.2191 0.1666 0.9577 0.0611 1.0000 Uiso R .
H442 H 0.2184 0.1477 0.8936 0.0611 1.0000 Uiso R .
H451 H 0.2707 0.2906 0.9436 0.0603 1.0000 Uiso R .
H452 H 0.2191 0.2978 0.9066 0.0603 1.0000 Uiso R .
H461 H 0.2961 0.3358 0.8555 0.0529 1.0000 Uiso R .
H462 H 0.2662 0.2573 0.8280 0.0529 1.0000 Uiso R .
H511 H 0.4076 0.0698 0.6001 0.0460 1.0000 Uiso R .
H521 H 0.3749 -0.0636 0.5714 0.0563 1.0000 Uiso R .
H522 H 0.3385 -0.0180 0.5268 0.0563 1.0000 Uiso R .
H531 H 0.4512 -0.0208 0.5240 0.0769 1.0000 Uiso R .
H532 H 0.4140 -0.0697 0.4817 0.0769 1.0000 Uiso R .
H541 H 0.4480 0.0580 0.4419 0.0905 1.0000 Uiso R .
H542 H 0.3856 0.0613 0.4444 0.0905 1.0000 Uiso R .
H551 H 0.4544 0.1464 0.5203 0.0832 1.0000 Uiso R .
H552 H 0.4191 0.1939 0.4756 0.0832 1.0000 Uiso R .
H561 H 0.3801 0.2023 0.5646 0.0662 1.0000 Uiso R .
H562 H 0.3421 0.1551 0.5222 0.0662 1.0000 Uiso R .
H711 H 0.2667 0.3672 0.7387 0.0628 1.0000 Uiso R .
H712 H 0.2321 0.3007 0.7047 0.0628 1.0000 Uiso R .
H721 H 0.2270 0.4613 0.6799 0.0871 1.0000 Uiso R .
H722 H 0.2224 0.3923 0.6321 0.0871 1.0000 Uiso R .
H731 H 0.3140 0.4859 0.6634 0.1030 1.0000 Uiso R .
H732 H 0.2942 0.4669 0.6025 0.1030 1.0000 Uiso R .
H741 H 0.3678 0.3732 0.6473 0.0701 1.0000 Uiso R .
H742 H 0.3292 0.3335 0.6024 0.0701 1.0000 Uiso R .
H6101 H 0.2290 0.0674 0.6374 0.0419 0.6247 Uiso R .
H6111 H 0.2749 0.0855 0.5532 0.0434 0.3753 Uiso R .
H6201 H 0.2480 -0.0391 0.5725 0.0540 0.6247 Uiso R .
H6202 H 0.2572 0.0331 0.5276 0.0540 0.6247 Uiso R .
H6211 H 0.2103 0.0241 0.6397 0.0596 0.3753 Uiso R .
H6212 H 0.2398 -0.0356 0.5970 0.0596 0.3753 Uiso R .
H6301 H 0.1581 -0.0046 0.5775 0.0665 0.6247 Uiso R .
H6302 H 0.1711 -0.0187 0.5145 0.0665 0.6247 Uiso R .
H6311 H 0.1486 -0.0150 0.5752 0.0657 0.3753 Uiso R .
H6312 H 0.1866 0.0094 0.5263 0.0657 0.3753 Uiso R .
H6401 H 0.1186 0.1069 0.5297 0.0840 0.6247 Uiso R .
H6402 H 0.1717 0.1276 0.4985 0.0840 0.6247 Uiso R .
H6411 H 0.1311 0.1268 0.5937 0.0901 0.3753 Uiso R .
H6412 H 0.1248 0.1168 0.5291 0.0901 0.3753 Uiso R .
H6501 H 0.1531 0.1618 0.6118 0.0747 0.6247 Uiso R .
H6502 H 0.1614 0.2326 0.5658 0.0747 0.6247 Uiso R .
H6511 H 0.1716 0.2420 0.5546 0.0800 0.3753 Uiso R .
H6512 H 0.2039 0.1818 0.5144 0.0800 0.3753 Uiso R .
H6601 H 0.2404 0.2137 0.6176 0.0652 0.6247 Uiso R .
H6602 H 0.2497 0.1890 0.5552 0.0652 0.6247 Uiso R .
H6611 H 0.2238 0.1956 0.6308 0.0427 0.3753 Uiso R .
H6612 H 0.2625 0.2289 0.5846 0.0427 0.3753 Uiso R .

loop_
_atom_site_aniso_label
_atom_site_aniso_U_11
_atom_site_aniso_U_22
_atom_site_aniso_U_33
_atom_site_aniso_U_23
_atom_site_aniso_U_13
_atom_site_aniso_U_12
Ru1 0.03526(9) 0.02546(8) 0.02877(8) 0.00136(6) -0.00181(6) 0.00419(6)
Cl1 0.0406(3) 0.0366(3) 0.0409(3) 0.0013(2) 0.0025(2) -0.0007(2)
Cl2 0.0375(2) 0.0433(3) 0.0363(2) 0.0011(2) -0.00034(19) 0.0031(2)
N1 0.0340(8) 0.0250(8) 0.0325(8) 0.0001(6) -0.0056(7) 0.0019(6)
N2 0.0342(8) 0.0257(8) 0.0311(8) 0.0005(6) -0.0053(6) 0.0015(6)
P1 0.0419(3) 0.0252(2) 0.0316(2) -0.00128(19) -0.0021(2) 0.0014(2)
P2 0.0375(3) 0.0319(3) 0.0282(2) 0.00041(19) -0.0050(2) 0.0044(2)
O1 0.0528(9) 0.0331(8) 0.0452(9) 0.0087(7) 0.0026(7) 0.0134(7)
C1 0.0326(9) 0.0274(9) 0.0284(9) -0.0004(7) -0.0007(7) 0.0003(7)
C2 0.0325(9) 0.0289(9) 0.0279(9) 0.0034(7) 0.0010(7) 0.0020(7)
C3 0.0348(10) 0.0363(10) 0.0313(10) 0.0006(8) -0.0024(8) 0.0025(8)
C4 0.0378(11) 0.0446(12) 0.0355(11) 0.0048(9) -0.0049(8) 0.0065(9)
C5 0.0437(12) 0.0395(11) 0.0470(12) 0.0102(10) -0.0063(10) 0.0103(10)
C6 0.0419(11) 0.0315(10) 0.0464(12) 0.0085(9) -0.0033(9) 0.0033(9)
C7 0.0537(14) 0.0287(11) 0.0757(18) 0.0117(11) -0.0150(13) 0.0026(10)
C8 0.0552(15) 0.0274(11) 0.0798(18) 0.0056(11) -0.0149(13) -0.0048(10)
C9 0.0392(11) 0.0301(10) 0.0576(14) 0.0037(9) -0.0095(10) -0.0025(9)
C10 0.0309(9) 0.0289(9) 0.0368(10) 0.0026(8) -0.0001(8) 0.0009(7)
C11 0.0320(9) 0.0290(9) 0.0337(10) 0.0038(8) -0.0005(8) 0.0020(7)
C21 0.0395(11) 0.0304(10) 0.0371(10) -0.0039(8) -0.0077(8) 0.0002(8)
C22 0.0370(10) 0.0328(10) 0.0334(10) -0.0011(8) -0.0083(8) 0.0004(8)
C31 0.0497(12) 0.0282(10) 0.0398(11) -0.0027(8) 0.0017(9) -0.0026(9)
C32 0.0518(13) 0.0359(11) 0.0496(13) -0.0041(10) -0.0049(10) -0.0041(10)
C33 0.0591(16) 0.0419(13) 0.0678(17) -0.0065(12) -0.0065(13) -0.0094(12)
C34 0.0683(18) 0.0336(12) 0.083(2) -0.0113(13) -0.0006(15) -0.0081(12)
C35 0.078(2) 0.0291(12) 0.081(2) 0.0048(12) -0.0054(16) -0.0027(12)
C36 0.0667(16) 0.0306(11) 0.0602(16) 0.0012(10) -0.0131(13) 0.0001(11)
C41 0.0488(12) 0.0325(10) 0.0293(9) -0.0010(8) -0.0020(8) -0.0022(9)
C42 0.0530(13) 0.0335(11) 0.0364(11) 0.0043(9) -0.0076(9) -0.0002(9)
C43 0.0609(15) 0.0476(13) 0.0353(11) 0.0076(10) -0.0061(10) -0.0099(11)
C44 0.0556(14) 0.0542(15) 0.0429(13) 0.0020(11) 0.0048(11) -0.0042(12)
C45 0.0597(15) 0.0480(14) 0.0432(12) -0.0053(11) 0.0079(11) 0.0028(12)
C46 0.0591(14) 0.0331(11) 0.0403(12) -0.0001(9) 0.0057(10) 0.0056(10)
C51 0.0411(11) 0.0428(12) 0.0310(10) -0.0028(9) -0.0023(8) 0.0031(9)
C52 0.0415(12) 0.0571(15) 0.0422(12) -0.0162(11) -0.0028(9) 0.0040(11)
C53 0.0536(15) 0.090(2) 0.0489(15) -0.0182(15) 0.0058(12) 0.0181(15)
C54 0.0649(18) 0.120(3) 0.0412(14) 0.0001(17) 0.0168(13) 0.0203(19)
C55 0.0582(17) 0.097(3) 0.0525(16) 0.0244(17) 0.0077(13) 0.0017(17)
C56 0.0656(17) 0.0615(16) 0.0385(12) 0.0118(11) 0.0051(11) 0.0081(13)
C71 0.0577(15) 0.0431(13) 0.0563(15) 0.0038(11) 0.0053(12) 0.0194(11)
C72 0.082(2) 0.0543(17) 0.082(2) 0.0160(16) 0.0011(17) 0.0333(16)
C73 0.108(3) 0.0534(18) 0.096(3) 0.0355(18) 0.014(2) 0.0300(19)
C74 0.0733(18) 0.0448(14) 0.0574(16) 0.0185(12) 0.0093(13) 0.0125(13)
C610 0.033(3) 0.042(3) 0.030(3) 0.007(2) -0.0038(19) 0.003(2)
C611 0.033(5) 0.041(4) 0.035(5) 0.010(4) -0.004(3) -0.005(3)
C620 0.0373(19) 0.051(2) 0.047(3) -0.0067(17) -0.0091(16) 0.0008(16)
C621 0.045(4) 0.042(4) 0.061(6) 0.010(3) -0.017(3) -0.008(3)
C630 0.040(3) 0.080(4) 0.046(5) -0.010(4) -0.015(4) -0.003(2)
C631 0.052(6) 0.068(8) 0.043(8) 0.004(7) -0.021(7) -0.016(5)
C640 0.050(4) 0.100(5) 0.060(4) 0.005(4) -0.021(3) 0.011(3)
C641 0.038(5) 0.081(8) 0.106(11) 0.028(10) -0.027(7) -0.005(5)
C650 0.052(3) 0.072(4) 0.063(4) 0.005(3) -0.012(3) 0.023(3)
C651 0.053(5) 0.068(5) 0.079(7) 0.030(5) -0.023(5) 0.007(4)
C660 0.061(6) 0.042(6) 0.060(6) -0.002(4) -0.014(4) -0.004(3)
C661 0.034(5) 0.028(6) 0.044(5) 0.001(5) -0.019(4) 0.012(5)

loop_
_atom_type_symbol
_atom_type_scat_dispersion_real
_atom_type_scat_dispersion_imag
_atom_type_scat_Cromer_Mann_a1
_atom_type_scat_Cromer_Mann_b1
_atom_type_scat_Cromer_Mann_a2
_atom_type_scat_Cromer_Mann_b2
_atom_type_scat_Cromer_Mann_a3
_atom_type_scat_Cromer_Mann_b3
_atom_type_scat_Cromer_Mann_a4
_atom_type_scat_Cromer_Mann_b4
_atom_type_scat_Cromer_Mann_c
_atom_type_scat_source
C 0.0033 0.0016 2.3100 20.8439 1.0200 10.2075 1.5886 0.5687 0.8650 51.6512 0.2156 'International Tables Vol C 4.2.6.8 and 6.1.1.4'
H 0.0000 0.0000 0.4930 10.5109 0.3229 26.1257 0.1402 3.1424 0.0408 57.7998 0.0030 'International Tables Vol C 4.2.6.8 and 6.1.1.4'
Cl 0.1484 0.1585 11.4604 0.0104 7.1964 1.1662 6.2556 18.5194 1.6455 47.7784 -9.5574 'International Tables Vol C 4.2.6.8 and 6.1.1.4'
N 0.0061 0.0033 12.2126 0.0057 3.1322 9.8933 2.0125 28.9975 1.1663 0.5826 -11.5290 'International Tables Vol C 4.2.6.8 and 6.1.1.4'
O 0.0106 0.0060 3.0485 13.2771 2.2868 5.7011 1.5463 0.3239 0.8670 32.9089 0.2508 'International Tables Vol C 4.2.6.8 and 6.1.1.4'
P 0.1023 0.0942 6.4345 1.9067 4.1791 27.1570 1.7800 0.5260 1.4908 68.1645 1.1149 'International Tables Vol C 4.2.6.8 and 6.1.1.4'
Ru -1.2594 0.8363 19.2674 0.8085 12.9182 8.4347 4.8634 24.7997 1.5676 94.2928 5.3787 'International Tables Vol C 4.2.6.8 and 6.1.1.4'

loop_
_citation_id
_citation_doi
_citation_year
1 10.1021/om5000985 2014

loop_
_exptl_crystal_face_index_h
_exptl_crystal_face_index_k
_exptl_crystal_face_index_l
_exptl_crystal_face_perp_dist
0 0 1 0.080
0 0 -1 0.110
0 -1 0 0.050
-1 0 0 0.250
7 -6 0 0.010
3 2 0 0.126
-1 1 0 0.160
-1 -1 0 0.133
-4 1 5 0.152
7 -1 2 0.051

loop_
_geom_angle_atom_site_label_1
_geom_angle_atom_site_label_2
_geom_angle_atom_site_label_3
_geom_angle
_geom_angle_publ_flag
Cl1 Ru1 Cl2 175.833(19) yes
Cl1 Ru1 P1 85.73(2) yes
Cl2 Ru1 P1 97.219(19) yes
Cl1 Ru1 P2 93.59(2) yes
Cl2 Ru1 P2 84.34(2) yes
P1 Ru1 P2 164.68(2) yes
Cl1 Ru1 O1 87.74(5) yes
Cl2 Ru1 O1 89.01(5) yes
P1 Ru1 O1 96.16(5) yes
P2 Ru1 O1 99.10(5) yes
Cl1 Ru1 C1 90.89(6) yes
Cl2 Ru1 C1 92.42(6) yes
P1 Ru1 C1 82.52(6) yes
P2 Ru1 C1 82.19(6) yes
O1 Ru1 C1 178.17(7) yes
C1 N1 C2 124.62(16) yes
C1 N1 C21 118.43(16) yes
C2 N1 C21 116.91(16) yes
C1 N2 C10 124.79(16) yes
C1 N2 C22 117.68(16) yes
C10 N2 C22 117.40(16) yes
Ru1 P1 C21 97.28(7) yes
Ru1 P1 C31 122.62(8) yes
C21 P1 C31 99.64(10) yes
Ru1 P1 C41 122.44(7) yes
C21 P1 C41 103.42(10) yes
C31 P1 C41 105.99(10) yes
Ru1 P2 C22 97.25(7) yes
Ru1 P2 C51 118.21(7) yes
C22 P2 C51 104.32(10) yes
Ru1 P2 C610 120.3(2) yes
C22 P2 C610 98.5(2) yes
C51 P2 C610 112.7(2) yes
Ru1 P2 C611 127.3(4) yes
C22 P2 C611 109.1(4) yes
C51 P2 C611 98.7(4) yes
Ru1 O1 C71 123.92(14) yes
Ru1 O1 C74 126.32(15) yes
C71 O1 C74 109.71(18) yes
N2 C1 N1 114.61(17) yes
N2 C1 Ru1 122.91(14) yes
N1 C1 Ru1 122.46(14) yes
N1 C2 C3 122.43(18) yes
N1 C2 C11 117.20(17) yes
C3 C2 C11 120.36(18) yes
C2 C3 C4 118.7(2) yes
C2 C3 H31 120.6 no
C4 C3 H31 120.6 no
C3 C4 C5 122.0(2) yes
C3 C4 H41 119.0 no
C5 C4 H41 119.0 no
C4 C5 C6 120.3(2) yes
C4 C5 H51 119.9 no
C6 C5 H51 119.9 no
C5 C6 C7 123.2(2) yes
C5 C6 C11 118.1(2) yes
C7 C6 C11 118.6(2) yes
C6 C7 C8 120.3(2) yes
C6 C7 H71 119.9 no
C8 C7 H71 119.9 no
C7 C8 C9 121.4(2) yes
C7 C8 H81 119.3 no
C9 C8 H81 119.3 no
C8 C9 C10 119.6(2) yes
C8 C9 H91 120.2 no
C10 C9 H91 120.2 no
N2 C10 C9 122.94(19) yes
N2 C10 C11 116.94(17) yes
C9 C10 C11 120.08(19) yes
C6 C11 C10 119.85(19) yes
C6 C11 C2 120.30(19) yes
C10 C11 C2 119.83(18) yes
P1 C21 N1 109.34(14) yes
P1 C21 H211 109.5 no
N1 C21 H211 109.5 no
P1 C21 H212 109.5 no
N1 C21 H212 109.5 no
H211 C21 H212 109.5 no
P2 C22 N2 108.53(14) yes
P2 C22 H221 109.7 no
N2 C22 H221 109.7 no
P2 C22 H222 109.7 no
N2 C22 H222 109.7 no
H221 C22 H222 109.5 no
P1 C31 C32 115.14(16) yes
P1 C31 C36 114.08(17) yes
C32 C31 C36 109.94(19) yes
P1 C31 H311 105.6 no
C32 C31 H311 105.6 no
C36 C31 H311 105.6 no
C31 C32 C33 110.4(2) yes
C31 C32 H321 109.2 no
C33 C32 H321 109.2 no
C31 C32 H322 109.2 no
C33 C32 H322 109.2 no
H321 C32 H322 109.5 no
C32 C33 C34 111.7(2) yes
C32 C33 H331 108.9 no
C34 C33 H331 108.9 no
C32 C33 H332 108.9 no
C34 C33 H332 108.9 no
H331 C33 H332 109.5 no
C33 C34 C35 111.3(2) yes
C33 C34 H341 109.0 no
C35 C34 H341 109.0 no
C33 C34 H342 109.0 no
C35 C34 H342 109.0 no
H341 C34 H342 109.5 no
C34 C35 C36 112.0(2) yes
C34 C35 H351 108.8 no
C36 C35 H351 108.8 no
C34 C35 H352 108.8 no
C36 C35 H352 108.8 no
H351 C35 H352 109.5 no
C35 C36 C31 110.9(2) yes
C35 C36 H361 109.1 no
C31 C36 H361 109.1 no
C35 C36 H362 109.1 no
C31 C36 H362 109.1 no
H361 C36 H362 109.5 no
P1 C41 C42 110.71(15) yes
P1 C41 C46 110.67(15) yes
C42 C41 C46 110.93(19) yes
P1 C41 H411 108.1 no
C42 C41 H411 108.1 no
C46 C41 H411 108.1 no
C41 C42 C43 111.3(2) yes
C41 C42 H421 109.0 no
C43 C42 H421 109.0 no
C41 C42 H422 109.0 no
C43 C42 H422 109.0 no
H421 C42 H422 109.5 no
C42 C43 C44 111.3(2) yes
C42 C43 H431 109.0 no
C44 C43 H431 109.0 no
C42 C43 H432 109.0 no
C44 C43 H432 109.0 no
H431 C43 H432 109.5 no
C43 C44 C45 110.5(2) yes
C43 C44 H441 109.2 no
C45 C44 H441 109.2 no
C43 C44 H442 109.2 no
C45 C44 H442 109.2 no
H441 C44 H442 109.5 no
C44 C45 C46 110.9(2) yes
C44 C45 H451 109.1 no
C46 C45 H451 109.1 no
C44 C45 H452 109.1 no
C46 C45 H452 109.1 no
H451 C45 H452 109.5 no
C41 C46 C45 112.3(2) yes
C41 C46 H461 108.8 no
C45 C46 H461 108.8 no
C41 C46 H462 108.8 no
C45 C46 H462 108.8 no
H461 C46 H462 109.5 no
P2 C51 C52 117.63(17) yes
P2 C51 C56 109.97(17) yes
C52 C51 C56 111.1(2) yes
P2 C51 H511 105.7 no
C52 C51 H511 105.7 no
C56 C51 H511 105.7 no
C51 C52 C53 111.1(2) yes
C51 C52 H521 109.1 no
C53 C52 H521 109.1 no
C51 C52 H522 109.1 no
C53 C52 H522 109.1 no
H521 C52 H522 109.5 no
C52 C53 C54 111.6(3) yes
C52 C53 H531 108.9 no
C54 C53 H531 108.9 no
C52 C53 H532 108.9 no
C54 C53 H532 108.9 no
H531 C53 H532 109.5 no
C53 C54 C55 110.9(2) yes
C53 C54 H541 109.1 no
C55 C54 H541 109.1 no
C53 C54 H542 109.1 no
C55 C54 H542 109.1 no
H541 C54 H542 109.5 no
C54 C55 C56 111.4(3) yes
C54 C55 H551 109.0 no
C56 C55 H551 109.0 no
C54 C55 H552 109.0 no
C56 C55 H552 109.0 no
H551 C55 H552 109.5 no
C51 C56 C55 111.3(2) yes
C51 C56 H561 109.0 no
C55 C56 H561 109.0 no
C51 C56 H562 109.0 no
C55 C56 H562 109.0 no
H561 C56 H562 109.5 no
O1 C71 C72 105.7(2) yes
O1 C71 H711 110.4 no
C72 C71 H711 110.4 no
O1 C71 H712 110.4 no
C72 C71 H712 110.4 no
H711 C71 H712 109.5 no
C71 C72 C73 102.9(3) yes
C71 C72 H721 111.1 no
C73 C72 H721 111.1 no
C71 C72 H722 111.1 no
C73 C72 H722 111.1 no
H721 C72 H722 109.5 no
C72 C73 C74 104.2(3) yes
C72 C73 H731 110.8 no
C74 C73 H731 110.8 no
C72 C73 H732 110.8 no
C74 C73 H732 110.8 no
H731 C73 H732 109.5 no
C73 C74 O1 105.7(2) yes
C73 C74 H741 110.4 no
O1 C74 H741 110.4 no
C73 C74 H742 110.4 no
O1 C74 H742 110.4 no
H741 C74 H742 109.5 no
P2 C610 C620 118.3(5) yes
P2 C610 C660 112.4(8) yes
C620 C610 C660 108.9(9) yes
P2 C610 H6101 105.4 no
C620 C610 H6101 105.4 no
C660 C610 H6101 105.4 no
P2 C611 C621 112.5(7) yes
P2 C611 C661 111.4(13) yes
C621 C611 C661 112.3(12) yes
P2 C611 H6111 106.7 no
C621 C611 H6111 106.7 no
C661 C611 H6111 106.7 no
C610 C620 C630 111.4(6) yes
C610 C620 H6201 109.0 no
C630 C620 H6201 109.0 no
C610 C620 H6202 109.0 no
C630 C620 H6202 109.0 no
H6201 C620 H6202 109.5 no
C611 C621 C631 111.2(11) yes
C611 C621 H6211 109.0 no
C631 C621 H6211 109.0 no
C611 C621 H6212 109.0 no
C631 C621 H6212 109.0 no
H6211 C621 H6212 109.5 no
C620 C630 C640 111.8(11) yes
C620 C630 H6301 108.9 no
C640 C630 H6301 108.9 no
C620 C630 H6302 108.9 no
C640 C630 H6302 108.9 no
H6301 C630 H6302 109.5 no
C621 C631 C641 114.2(14) yes
C621 C631 H6311 108.3 no
C641 C631 H6311 108.3 no
C621 C631 H6312 108.3 no
C641 C631 H6312 108.3 no
H6311 C631 H6312 109.5 no
C630 C640 C650 112.9(6) yes
C630 C640 H6401 108.6 no
C650 C640 H6401 108.6 no
C630 C640 H6402 108.6 no
C650 C640 H6402 108.6 no
H6401 C640 H6402 109.5 no
C631 C641 C651 113.2(13) yes
C631 C641 H6411 108.5 no
C651 C641 H6411 108.5 no
C631 C641 H6412 108.5 no
C651 C641 H6412 108.5 no
H6411 C641 H6412 109.5 no
C640 C650 C660 109.4(9) yes
C640 C650 H6501 109.5 no
C660 C650 H6501 109.5 no
C640 C650 H6502 109.5 no
C660 C650 H6502 109.5 no
H6501 C650 H6502 109.5 no
C641 C651 C661 113.6(13) yes
C661 C651 H6502 107.5 no
C641 C651 H6511 108.4 no
C661 C651 H6511 108.4 no
C641 C651 H6512 108.4 no
C661 C651 H6512 108.4 no
H6511 C651 H6512 109.5 no
C650 C660 C610 112.5(12) yes
C650 C660 H6601 108.7 no
C610 C660 H6601 108.7 no
C650 C660 H6602 108.7 no
C610 C660 H6602 108.7 no
H6601 C660 H6602 109.5 no
C651 C661 C611 108(2) yes
C651 C661 H6611 110.0 no
C611 C661 H6611 110.0 no
C651 C661 H6612 109.9 no
C611 C661 H6612 109.9 no
H6611 C661 H6612 109.5 no

loop_
_geom_bond_atom_site_label_1
_geom_bond_atom_site_label_2
_geom_bond_distance
_geom_bond_publ_flag
Ru1 Cl1 2.4164(6) yes
Ru1 Cl2 2.4371(6) yes
Ru1 P1 2.3233(5) yes
Ru1 P2 2.3162(5) yes
Ru1 O1 2.2963(15) yes
Ru1 C1 1.9427(19) yes
N1 C1 1.378(2) yes
N1 C2 1.409(2) yes
N1 C21 1.467(3) yes
N2 C1 1.380(2) yes
N2 C10 1.406(2) yes
N2 C22 1.471(2) yes
P1 C21 1.840(2) yes
P1 C31 1.853(2) yes
P1 C41 1.858(2) yes
P2 C22 1.843(2) yes
P2 C51 1.850(2) yes
P2 C610 1.902(7) yes
P2 C611 1.823(13) yes
O1 C71 1.442(3) yes
O1 C74 1.443(3) yes
C2 C3 1.384(3) yes
C2 C11 1.407(3) yes
C3 C4 1.412(3) yes
C3 H31 0.950 no
C4 C5 1.363(3) yes
C4 H41 0.950 no
C5 C6 1.417(3) yes
C5 H51 0.950 no
C6 C7 1.417(3) yes
C6 C11 1.421(3) yes
C7 C8 1.368(4) yes
C7 H71 0.950 no
C8 C9 1.411(3) yes
C8 H81 0.950 no
C9 C10 1.380(3) yes
C9 H91 0.950 no
C10 C11 1.419(3) yes
C21 H211 0.950 no
C21 H212 0.950 no
C22 H221 0.950 no
C22 H222 0.950 no
C31 C32 1.532(3) yes
C31 C36 1.525(3) yes
C31 H311 0.950 no
C32 C33 1.523(3) yes
C32 H321 0.950 no
C32 H322 0.950 no
C33 C34 1.523(4) yes
C33 H331 0.950 no
C33 H332 0.950 no
C34 C35 1.532(4) yes
C34 H341 0.950 no
C34 H342 0.950 no
C35 C36 1.526(4) yes
C35 H351 0.950 no
C35 H352 0.950 no
C36 H361 0.950 no
C36 H362 0.950 no
C41 C42 1.536(3) yes
C41 C46 1.539(3) yes
C41 H411 0.950 no
C42 C43 1.525(3) yes
C42 H421 0.950 no
C42 H422 0.950 no
C43 C44 1.524(4) yes
C43 H431 0.950 no
C43 H432 0.950 no
C44 C45 1.521(4) yes
C44 H441 0.950 no
C44 H442 0.950 no
C45 C46 1.527(3) yes
C45 H451 0.950 no
C45 H452 0.950 no
C46 H461 0.950 no
C46 H462 0.950 no
C51 C52 1.538(3) yes
C51 C56 1.537(3) yes
C51 H511 0.950 no
C52 C53 1.531(4) yes
C52 H521 0.950 no
C52 H522 0.950 no
C53 C54 1.510(5) yes
C53 H531 0.950 no
C53 H532 0.950 no
C54 C55 1.521(5) yes
C54 H541 0.950 no
C54 H542 0.950 no
C55 C56 1.521(4) yes
C55 H551 0.950 no
C55 H552 0.950 no
C56 H561 0.950 no
C56 H562 0.950 no
C71 C72 1.506(4) yes
C71 H711 0.950 no
C71 H712 0.950 no
C72 C73 1.493(5) yes
C72 H721 0.950 no
C72 H722 0.950 no
C73 C74 1.508(4) yes
C73 H731 0.950 no
C73 H732 0.950 no
C74 H741 0.950 no
C74 H742 0.950 no
C610 C620 1.519(9) yes
C610 C660 1.504(17) yes
C610 H6101 0.950 no
C611 C621 1.530(13) yes
C611 C661 1.55(3) yes
C611 H6111 0.950 no
C620 C630 1.537(14) yes
C620 H6201 0.950 no
C620 H6202 0.950 no
C621 C631 1.50(2) yes
C621 H6211 0.950 no
C621 H6212 0.950 no
C630 C640 1.51(2) yes
C630 H6301 0.950 no
C630 H6302 0.950 no
C631 C641 1.52(3) yes
C631 H6311 0.950 no
C631 H6312 0.950 no
C640 C650 1.516(11) yes
C640 H6401 0.950 no
C640 H6402 0.950 no
C641 C651 1.485(19) yes
C641 H6411 0.950 no
C641 H6412 0.950 no
C650 C660 1.516(16) yes
C650 H6501 0.950 no
C650 H6502 0.950 no
C651 C661 1.54(3) yes
C651 H6511 0.950 no
C651 H6512 0.950 no
C660 H6601 0.950 no
C660 H6602 0.950 no
C661 H6611 0.950 no
C661 H6612 0.950 no

loop_
_platon_squeeze_void_nr
_platon_squeeze_void_average_x
_platon_squeeze_void_average_y
_platon_squeeze_void_average_z
_platon_squeeze_void_volume
_platon_squeeze_void_count_electrons
_platon_squeeze_void_content
1 0.000 0.000 0.000 364 50 ' '
2 0.000 0.000 0.500 364 51 ' '
3 0.500 0.500 0.000 364 50 ' '
4 0.500 0.500 0.500 364 51 ' '
